data_2235893
loop_
_publ_author_name
'M'thiruaine, Cyprian M.'
'Friedrich, Holger B.'
'Omondi, Bernard'

_publ_section_title
;
 Dicarbonyl(\h^5^-cyclopentadienyl)(hexamethylenetetramine-\k<i>N</i>^1^)iron(II)
 tetrafluoridoborate
;
_journal_coeditor_code KJ2206
_journal_issue 8
_journal_name_full 'Acta Crystallographica Section E'
_journal_page_first m1077
_journal_paper_doi 10.1107/S1600536812031649
_journal_volume 68
_journal_year 2012
_chemical_formula_iupac '[Fe (C5 H5) (C6 H12 N4) (C O)2] B F4'
_chemical_formula_moiety 'C13 H17 Fe N4 O2 +, B F4 -'
_chemical_formula_sum 'C13 H17 B F4 Fe N4 O2'
_chemical_formula_weight 403.97
_chemical_name_systematic
;
Dicarbonyl(\h^5^-cyclopentadienyl)(hexamethylenetetramine-
\k<i>N</i>^1^)iron(II) tetrafluoridoborate
;
_space_group_IT_number 14
_symmetry_cell_setting monoclinic
_symmetry_space_group_name_Hall '-P 2ybc'
_symmetry_space_group_name_H-M 'P 1 21/c 1'
_atom_sites_solution_hydrogens geom
_atom_sites_solution_primary direct
_atom_sites_solution_secondary difmap
_audit_conform_dict_name cif_core.dic
_audit_conform_dict_version 2.4
_audit_creation_method 'WinGX routine CIF_UPDATE'
_cell_angle_alpha 90
_cell_angle_beta 96.997(2)
_cell_angle_gamma 90
_cell_formula_units_Z 8
_cell_length_a 15.1054(6)
_cell_length_b 14.6407(6)
_cell_length_c 14.2267(6)
_cell_measurement_reflns_used 63978
_cell_measurement_temperature 173(2)
_cell_measurement_theta_max 28.34
_cell_measurement_theta_min 1.94
_cell_volume 3122.9(2)
_computing_cell_refinement 'SAINT-Plus (Bruker, 2008)'
_computing_data_collection 'APEX2 (Bruker, 2008)'
_computing_data_reduction 'SAINT-Plus and XPREP (Bruker, 2008)'
_computing_molecular_graphics 'ORTEP-3 (Farrugia, 1997)'
_computing_publication_material 'WinGX (Farrugia, 1999)'
_computing_structure_refinement 'SHELXL97 (Sheldrick, 2008)'
_computing_structure_solution 'SHELXS97 (Sheldrick, 2008)'
_diffrn_ambient_temperature 173(2)
_diffrn_measured_fraction_theta_full 0.997
_diffrn_measured_fraction_theta_max 0.997
_diffrn_measurement_device_type 'Bruker SMART APEXII CCD'
_diffrn_measurement_method '\f and \w scans'
_diffrn_radiation_monochromator graphite
_diffrn_radiation_type MoK\a
_diffrn_radiation_wavelength 0.71073
_diffrn_reflns_av_R_equivalents 0.0328
_diffrn_reflns_limit_h_max 20
_diffrn_reflns_limit_h_min -20
_diffrn_reflns_limit_k_max 19
_diffrn_reflns_limit_k_min -19
_diffrn_reflns_limit_l_max 18
_diffrn_reflns_limit_l_min -18
_diffrn_reflns_number 62504
_diffrn_reflns_theta_full 28.34
_diffrn_reflns_theta_max 28.34
_diffrn_reflns_theta_min 1.94
_diffrn_standards_decay_% 0
_diffrn_standards_interval_count 0
_diffrn_standards_interval_time 0
_diffrn_standards_number 0
_exptl_absorpt_coefficient_mu 1.026
_exptl_absorpt_correction_T_max 0.853
_exptl_absorpt_correction_T_min 0.6725
_exptl_absorpt_correction_type multi-scan
_exptl_absorpt_process_details '(SADABS; Bruker, 2008)'
_exptl_crystal_colour yellow
_exptl_crystal_density_diffrn 1.718
_exptl_crystal_density_method 'not measured'
_exptl_crystal_description block
_exptl_crystal_F_000 1648
_exptl_crystal_size_max 0.42
_exptl_crystal_size_mid 0.19
_exptl_crystal_size_min 0.16
_refine_diff_density_max 0.632
_refine_diff_density_min -0.432
_refine_ls_extinction_method none
_refine_ls_goodness_of_fit_ref 1.076
_refine_ls_hydrogen_treatment constr
_refine_ls_matrix_type full
_refine_ls_number_parameters 488
_refine_ls_number_reflns 7768
_refine_ls_number_restraints 12
_refine_ls_restrained_S_all 1.077
_refine_ls_R_factor_all 0.0418
_refine_ls_R_factor_gt 0.0342
_refine_ls_shift/su_max 0.026
_refine_ls_shift/su_mean 0.002
_refine_ls_structure_factor_coef Fsqd
_refine_ls_weighting_details 'calc w=1/[\s^2^(Fo^2^)+(0.0391P)^2^+2.9672P] where P=(Fo^2^+2Fc^2^)/3'
_refine_ls_weighting_scheme calc
_refine_ls_wR_factor_gt 0.0874
_refine_ls_wR_factor_ref 0.0915
_reflns_number_gt 6765
_reflns_number_total 7768
_reflns_threshold_expression I>2sigma(I)
_cod_data_source_file kj2206.cif
_cod_data_source_block I
_cod_original_sg_symbol_H-M 'P 21/c'
_cod_database_code 2235893
_cod_database_fobs_code 2235893

loop_
_symmetry_equiv_pos_as_xyz
'x, y, z'
'-x, y+1/2, -z+1/2'
'-x, -y, -z'
'x, -y-1/2, z-1/2'

loop_
_atom_site_type_symbol
_atom_site_label
_atom_site_fract_x
_atom_site_fract_y
_atom_site_fract_z
_atom_site_U_iso_or_equiv
_atom_site_adp_type
_atom_site_calc_flag
_atom_site_refinement_flags
_atom_site_occupancy
_atom_site_symmetry_multiplicity
_atom_site_disorder_assembly
_atom_site_disorder_group
C C1 0.86930(13) -0.03952(15) 0.80821(16) 0.0275(4) Uani d . 1 1 . .
H H1 0.8674 -0.1007 0.8393 0.033 Uiso calc R 1 1 . .
C C2 0.87149(14) 0.04629(15) 0.85391(15) 0.0292(4) Uani d . 1 1 . .
H H2 0.8723 0.0563 0.9235 0.035 Uiso calc R 1 1 . .
C C3 0.87061(14) 0.11633(15) 0.78406(17) 0.0323(5) Uani d . 1 1 . .
H H3 0.8709 0.1837 0.7957 0.039 Uiso calc R 1 1 . .
C C4 0.86568(13) 0.07273(17) 0.69515(16) 0.0339(5) Uani d . 1 1 . .
H H4 0.8639 0.1044 0.6327 0.041 Uiso calc R 1 1 . .
C C5 0.86628(13) -0.02251(17) 0.70865(16) 0.0320(5) Uani d . 1 1 . .
H H5 0.863 -0.0699 0.6577 0.038 Uiso calc R 1 1 . .
C C6 1.04710(15) 0.07326(13) 0.88830(14) 0.0270(4) Uani d . 1 1 . .
C C7 1.04138(12) -0.07593(12) 0.78590(13) 0.0204(4) Uani d . 1 1 . .
C C8 1.16153(11) 0.07250(12) 0.72516(14) 0.0199(4) Uani d . 1 1 . .
H H8A 1.1768 0.0981 0.7895 0.024 Uiso calc R 1 1 . .
H H8B 1.1723 0.0058 0.7289 0.024 Uiso calc R 1 1 . .
C C9 1.19672(12) 0.07558(13) 0.56646(14) 0.0235(4) Uani d . 1 1 . .
H H9A 1.2072 0.0088 0.5678 0.028 Uiso calc R 1 1 . .
H H9B 1.2362 0.1032 0.5235 0.028 Uiso calc R 1 1 . .
C C10 1.08860(12) 0.19357(13) 0.52845(13) 0.0214(4) Uani d . 1 1 . .
H H10A 1.1265 0.2222 0.4846 0.026 Uiso calc R 1 1 . .
H H10B 1.0256 0.2068 0.5047 0.026 Uiso calc R 1 1 . .
C C11 1.05207(13) 0.19222(12) 0.68625(13) 0.0200(4) Uani d . 1 1 . .
H H11A 0.9892 0.2066 0.6627 0.024 Uiso calc R 1 1 . .
H H11B 1.0654 0.219 0.7503 0.024 Uiso calc R 1 1 . .
C C12 1.04575(12) 0.05226(12) 0.59314(12) 0.0189(3) Uani d . 1 1 . .
H H12A 1.0556 -0.0146 0.5947 0.023 Uiso calc R 1 1 . .
H H12B 0.9826 0.0634 0.5683 0.023 Uiso calc R 1 1 . .
C C13 1.20368(13) 0.21211(12) 0.65816(15) 0.0241(4) Uani d . 1 1 . .
H H13A 1.2431 0.2405 0.6156 0.029 Uiso calc R 1 1 . .
H H13B 1.219 0.2384 0.7222 0.029 Uiso calc R 1 1 . .
C C14 0.35418(12) 0.09213(13) 0.27619(14) 0.0213(4) Uani d . 1 1 . .
H H14 0.3491 0.1598 0.2835 0.026 Uiso calc R 1 1 . .
C C15 0.35489(12) 0.02563(13) 0.34992(14) 0.0219(4) Uani d . 1 1 . .
H H15 0.3497 0.0387 0.418 0.026 Uiso calc R 1 1 . .
C C16 0.36150(12) -0.06169(13) 0.30960(14) 0.0226(4) Uani d . 1 1 . .
H H16 0.3617 -0.1213 0.344 0.027 Uiso calc R 1 1 . .
C C17 0.36425(12) -0.05030(14) 0.21025(14) 0.0237(4) Uani d . 1 1 . .
H H17 0.3679 -0.1003 0.163 0.028 Uiso calc R 1 1 . .
C C18 0.35832(12) 0.04445(14) 0.19039(14) 0.0224(4) Uani d . 1 1 . .
H H18 0.3588 0.073 0.1266 0.027 Uiso calc R 1 1 . .
C C19 0.52488(12) 0.07220(13) 0.39393(13) 0.0210(4) Uani d . 1 1 . .
C C20 0.53847(12) -0.08684(12) 0.31050(13) 0.0192(3) Uani d . 1 1 . .
C C21 0.54333(12) 0.17549(11) 0.19492(13) 0.0170(3) Uani d . 1 1 . .
H H21A 0.4811 0.1876 0.1672 0.02 Uiso calc R 1 1 . .
H H21B 0.5522 0.2034 0.2588 0.02 Uiso calc R 1 1 . .
C C22 0.69695(12) 0.19948(12) 0.17685(14) 0.0212(4) Uani d . 1 1 . .
H H22A 0.7383 0.2289 0.1371 0.025 Uiso calc R 1 1 . .
H H22B 0.7076 0.2266 0.241 0.025 Uiso calc R 1 1 . .
C C23 0.69925(12) 0.06230(13) 0.08670(14) 0.0216(4) Uani d . 1 1 . .
H H23A 0.7117 -0.0041 0.0894 0.026 Uiso calc R 1 1 . .
H H23B 0.7405 0.0909 0.0463 0.026 Uiso calc R 1 1 . .
C C24 0.54675(12) 0.03453(12) 0.10393(12) 0.0177(3) Uani d . 1 1 . .
H H24A 0.5587 -0.032 0.107 0.021 Uiso calc R 1 1 . .
H H24B 0.4843 0.0434 0.0751 0.021 Uiso calc R 1 1 . .
C C25 0.65477(11) 0.05894(12) 0.24201(13) 0.0182(3) Uani d . 1 1 . .
H H25A 0.6659 0.085 0.3066 0.022 Uiso calc R 1 1 . .
H H25B 0.6671 -0.0074 0.2467 0.022 Uiso calc R 1 1 . .
C C26 0.58916(13) 0.17684(12) 0.04086(13) 0.0210(4) Uani d . 1 1 . .
H H26A 0.6289 0.2065 -0.0004 0.025 Uiso calc R 1 1 . .
H H26B 0.5268 0.1879 0.0131 0.025 Uiso calc R 1 1 . .
B B1 0.32781(15) 0.21448(14) 0.93390(14) 0.0203(4) Uani d . 1 1 . .
B B2 1.18854(14) -0.20775(13) 0.54535(13) 0.0169(4) Uani d . 1 1 . .
N N1 1.06343(9) 0.08967(10) 0.69277(10) 0.0151(3) Uani d . 1 1 . .
N N2 1.11003(11) 0.23350(10) 0.62362(11) 0.0209(3) Uani d . 1 1 . .
N N3 1.21930(10) 0.11287(11) 0.66204(12) 0.0222(3) Uani d . 1 1 . .
N N4 1.10294(10) 0.09386(11) 0.52956(11) 0.0201(3) Uani d . 1 1 . .
N N5 0.55772(9) 0.07343(9) 0.20366(10) 0.0145(3) Uani d . 1 1 . .
N N6 0.60404(10) 0.21776(10) 0.13595(11) 0.0189(3) Uani d . 1 1 . .
N N7 0.71550(10) 0.10091(10) 0.18284(11) 0.0197(3) Uani d . 1 1 . .
N N8 0.60659(10) 0.07755(10) 0.04412(11) 0.0193(3) Uani d . 1 1 . .
O O1 1.08297(13) 0.09476(12) 0.95985(11) 0.0436(4) Uani d . 1 1 . .
O O2 1.07359(9) -0.14597(9) 0.79173(12) 0.0314(3) Uani d . 1 1 . .
O O3 0.55295(10) 0.10444(11) 0.46397(10) 0.0318(3) Uani d . 1 1 . .
O O4 0.57492(9) -0.15342(9) 0.32834(11) 0.0265(3) Uani d . 1 1 . .
F F1A 0.2452(6) 0.2217(16) 0.8959(7) 0.071(3) Uani d P 0.58(4) 1 A 1
F F2A 0.3595(6) 0.3019(6) 0.9694(4) 0.0415(16) Uani d P 0.58(4) 1 A 1
F F3A 0.313(2) 0.1541(5) 0.9998(6) 0.073(4) Uani d P 0.58(4) 1 A 1
F F4A 0.3667(12) 0.1825(12) 0.8619(12) 0.056(3) Uani d PU 0.58(4) 1 A 1
F F1B 0.2404(8) 0.2517(10) 0.8923(7) 0.045(2) Uani d P 0.42(4) 1 A 2
F F2B 0.3690(8) 0.2897(11) 0.9743(7) 0.065(3) Uani d P 0.42(4) 1 A 2
F F3B 0.3532(9) 0.1541(7) 1.0064(8) 0.0482(19) Uani d P 0.42(4) 1 A 2
F F4B 0.3880(12) 0.1945(13) 0.8637(15) 0.040(2) Uani d PU 0.42(4) 1 A 2
F F5 1.23942(12) -0.14457(10) 0.50207(12) 0.0563(4) Uani d . 1 1 . .
F F6 1.13743(11) -0.16773(11) 0.60532(11) 0.0495(4) Uani d . 1 1 . .
F F7 1.24900(10) -0.26959(10) 0.59476(9) 0.0434(4) Uani d . 1 1 . .
F F8 1.13740(10) -0.25675(15) 0.47543(13) 0.0673(6) Uani d . 1 1 . .
Fe Fe1 0.983683(17) 0.031636(17) 0.782706(18) 0.01738(7) Uani d . 1 1 . .
Fe Fe2 0.473433(16) 0.015894(16) 0.289440(17) 0.01452(7) Uani d . 1 1 . .

loop_
_atom_site_aniso_label
_atom_site_aniso_U_11
_atom_site_aniso_U_22
_atom_site_aniso_U_33
_atom_site_aniso_U_12
_atom_site_aniso_U_13
_atom_site_aniso_U_23
C1 0.0159(9) 0.0308(10) 0.0367(11) 0.0006(7) 0.0069(8) 0.0042(8)
C2 0.0257(10) 0.0341(11) 0.0306(11) 0.0085(8) 0.0141(8) 0.0059(8)
C3 0.0240(10) 0.0317(11) 0.0442(12) 0.0125(8) 0.0162(9) 0.0123(9)
C4 0.0137(9) 0.0554(14) 0.0330(11) 0.0105(9) 0.0052(8) 0.0164(10)
C5 0.0116(8) 0.0503(13) 0.0339(11) -0.0003(8) 0.0016(8) -0.0037(10)
C6 0.0370(11) 0.0218(9) 0.0228(10) -0.0029(8) 0.0054(8) 0.0008(7)
C7 0.0140(8) 0.0209(9) 0.0266(9) -0.0040(7) 0.0033(7) 0.0007(7)
C8 0.0122(8) 0.0188(8) 0.0273(9) -0.0004(6) -0.0028(7) 0.0041(7)
C9 0.0171(9) 0.0209(9) 0.0341(10) 0.0003(7) 0.0094(8) -0.0011(7)
C10 0.0193(9) 0.0230(9) 0.0215(9) 0.0006(7) 0.0009(7) 0.0033(7)
C11 0.0255(9) 0.0126(8) 0.0221(9) 0.0045(7) 0.0036(7) 0.0003(6)
C12 0.0169(8) 0.0205(8) 0.0194(8) -0.0031(7) 0.0028(7) -0.0050(7)
C13 0.0223(9) 0.0172(8) 0.0312(10) -0.0060(7) -0.0027(8) 0.0019(7)
C14 0.0136(8) 0.0208(9) 0.0298(10) 0.0041(7) 0.0032(7) 0.0024(7)
C15 0.0153(8) 0.0264(9) 0.0251(9) 0.0025(7) 0.0062(7) 0.0012(7)
C16 0.0131(8) 0.0205(9) 0.0344(10) -0.0022(7) 0.0035(7) 0.0038(7)
C17 0.0136(8) 0.0263(9) 0.0305(10) -0.0030(7) 0.0001(7) -0.0068(8)
C18 0.0122(8) 0.0312(10) 0.0233(9) -0.0005(7) 0.0002(7) 0.0038(7)
C19 0.0187(9) 0.0212(9) 0.0235(9) -0.0013(7) 0.0037(7) 0.0003(7)
C20 0.0156(8) 0.0183(8) 0.0241(9) -0.0049(7) 0.0043(7) 0.0010(7)
C21 0.0184(8) 0.0106(7) 0.0221(9) 0.0006(6) 0.0022(7) 0.0001(6)
C22 0.0180(9) 0.0172(8) 0.0278(9) -0.0060(7) 0.0002(7) 0.0013(7)
C23 0.0161(8) 0.0208(9) 0.0290(10) -0.0001(7) 0.0064(7) 0.0004(7)
C24 0.0170(8) 0.0172(8) 0.0193(8) -0.0036(6) 0.0035(7) -0.0049(6)
C25 0.0123(8) 0.0177(8) 0.0239(9) -0.0005(6) -0.0004(7) 0.0043(7)
C26 0.0208(9) 0.0207(9) 0.0215(9) -0.0014(7) 0.0023(7) 0.0043(7)
B1 0.0285(11) 0.0201(10) 0.0119(9) 0.0064(8) 0.0009(8) -0.0050(7)
B2 0.0206(10) 0.0182(9) 0.0112(8) 0.0048(7) -0.0012(7) -0.0018(7)
N1 0.0135(7) 0.0133(6) 0.0181(7) 0.0017(5) 0.0003(5) -0.0015(5)
N2 0.0240(8) 0.0148(7) 0.0235(8) 0.0009(6) 0.0010(6) 0.0012(6)
N3 0.0146(7) 0.0182(7) 0.0331(9) -0.0017(6) 0.0004(6) 0.0046(6)
N4 0.0180(7) 0.0211(7) 0.0220(8) -0.0030(6) 0.0054(6) -0.0028(6)
N5 0.0130(7) 0.0109(6) 0.0191(7) -0.0001(5) 0.0000(5) -0.0006(5)
N6 0.0186(7) 0.0141(7) 0.0238(8) -0.0017(5) 0.0018(6) 0.0025(6)
N7 0.0138(7) 0.0178(7) 0.0274(8) -0.0021(6) 0.0015(6) 0.0040(6)
N8 0.0167(7) 0.0201(7) 0.0216(8) -0.0026(6) 0.0040(6) -0.0012(6)
O1 0.0653(12) 0.0411(9) 0.0227(8) -0.0158(8) -0.0016(8) -0.0032(7)
O2 0.0222(7) 0.0177(7) 0.0560(10) 0.0011(5) 0.0115(7) 0.0059(6)
O3 0.0325(8) 0.0376(8) 0.0243(7) -0.0066(7) -0.0001(6) -0.0066(6)
O4 0.0189(7) 0.0173(6) 0.0435(8) 0.0020(5) 0.0049(6) 0.0076(6)
F1A 0.035(2) 0.126(9) 0.051(3) -0.004(4) -0.005(2) -0.042(4)
F2A 0.074(4) 0.0210(19) 0.035(2) -0.0067(18) 0.028(3) -0.0028(14)
F3A 0.154(12) 0.0319(18) 0.038(2) 0.012(4) 0.026(5) 0.0130(15)
F4A 0.069(6) 0.059(5) 0.040(3) 0.034(4) 0.010(4) -0.005(3)
F1B 0.039(3) 0.074(5) 0.024(3) 0.009(3) 0.015(2) 0.008(4)
F2B 0.055(4) 0.049(5) 0.081(6) -0.009(3) -0.031(5) -0.014(3)
F3B 0.066(5) 0.038(2) 0.042(3) 0.016(3) 0.012(3) 0.022(2)
F4B 0.050(5) 0.040(3) 0.034(4) 0.021(3) 0.023(4) 0.001(3)
F5 0.0730(12) 0.0375(8) 0.0622(10) 0.0071(8) 0.0233(9) 0.0146(7)
F6 0.0527(9) 0.0541(9) 0.0432(8) 0.0255(7) 0.0116(7) -0.0125(7)
F7 0.0462(8) 0.0527(9) 0.0333(7) 0.0256(7) 0.0121(6) 0.0164(6)
F8 0.0338(8) 0.1018(15) 0.0636(11) 0.0017(9) -0.0049(7) -0.0475(10)
Fe1 0.01647(13) 0.01728(13) 0.01851(13) 0.00332(9) 0.00265(10) 0.00090(9)
Fe2 0.01275(12) 0.01259(12) 0.01814(13) 0.00006(8) 0.00148(9) -0.00002(9)

loop_
_atom_type_symbol
_atom_type_description
_atom_type_scat_dispersion_real
_atom_type_scat_dispersion_imag
_atom_type_scat_source
C C 0.0033 0.0016 'International Tables Vol C Tables 4.2.6.8 and 6.1.1.4'
H H 0 0 'International Tables Vol C Tables 4.2.6.8 and 6.1.1.4'
B B 0.0013 0.0007 'International Tables Vol C Tables 4.2.6.8 and 6.1.1.4'
N N 0.0061 0.0033 'International Tables Vol C Tables 4.2.6.8 and 6.1.1.4'
O O 0.0106 0.006 'International Tables Vol C Tables 4.2.6.8 and 6.1.1.4'
F F 0.0171 0.0103 'International Tables Vol C Tables 4.2.6.8 and 6.1.1.4'
Fe Fe 0.3463 0.8444 'International Tables Vol C Tables 4.2.6.8 and 6.1.1.4'

loop_
_geom_angle_atom_site_label_1
_geom_angle_atom_site_label_2
_geom_angle_atom_site_label_3
_geom_angle
C2 C1 C5 107.24(19)
C2 C1 Fe1 70.29(12)
C5 C1 Fe1 70.66(12)
C2 C1 H1 126.4
C5 C1 H1 126.4
Fe1 C1 H1 126.4
C1 C2 C3 108.7(2)
C1 C2 Fe1 70.15(11)
C3 C2 Fe1 71.05(11)
C1 C2 H2 125.6
C3 C2 H2 125.6
Fe1 C2 H2 125.6
C4 C3 C2 107.1(2)
C4 C3 Fe1 71.38(12)
C2 C3 Fe1 69.24(11)
C4 C3 H3 126.4
C2 C3 H3 126.4
Fe1 C3 H3 126.4
C5 C4 C3 109.10(19)
C5 C4 Fe1 69.50(12)
C3 C4 Fe1 69.81(12)
C5 C4 H4 125.4
C3 C4 H4 125.4
Fe1 C4 H4 125.4
C4 C5 C1 107.8(2)
C4 C5 Fe1 71.71(13)
C1 C5 Fe1 69.35(12)
C4 C5 H5 126.1
C1 C5 H5 126.1
Fe1 C5 H5 126.1
O1 C6 Fe1 173.88(19)
O2 C7 Fe1 175.25(17)
N3 C8 N1 112.50(14)
N3 C8 H8A 109.1
N1 C8 H8A 109.1
N3 C8 H8B 109.1
N1 C8 H8B 109.1
H8A C8 H8B 107.8
N3 C9 N4 111.56(14)
N3 C9 H9A 109.3
N4 C9 H9A 109.3
N3 C9 H9B 109.3
N4 C9 H9B 109.3
H9A C9 H9B 108
N2 C10 N4 111.52(15)
N2 C10 H10A 109.3
N4 C10 H10A 109.3
N2 C10 H10B 109.3
N4 C10 H10B 109.3
H10A C10 H10B 108
N2 C11 N1 112.18(14)
N2 C11 H11A 109.2
N1 C11 H11A 109.2
N2 C11 H11B 109.2
N1 C11 H11B 109.2
H11A C11 H11B 107.9
N4 C12 N1 112.32(14)
N4 C12 H12A 109.1
N1 C12 H12A 109.1
N4 C12 H12B 109.1
N1 C12 H12B 109.1
H12A C12 H12B 107.9
N3 C13 N2 111.41(15)
N3 C13 H13A 109.3
N2 C13 H13A 109.3
N3 C13 H13B 109.3
N2 C13 H13B 109.3
H13A C13 H13B 108
C18 C14 C15 107.45(17)
C18 C14 Fe2 71.86(10)
C15 C14 Fe2 69.15(10)
C18 C14 H14 126.3
C15 C14 H14 126.3
Fe2 C14 H14 126.3
C16 C15 C14 108.27(17)
C16 C15 Fe2 70.30(10)
C14 C15 Fe2 70.96(10)
C16 C15 H15 125.9
C14 C15 H15 125.9
Fe2 C15 H15 125.9
C15 C16 C17 107.98(17)
C15 C16 Fe2 70.17(10)
C17 C16 Fe2 71.26(10)
C15 C16 H16 126
C17 C16 H16 126
Fe2 C16 H16 126
C18 C17 C16 107.63(17)
C18 C17 Fe2 71.57(11)
C16 C17 Fe2 68.98(10)
C18 C17 H17 126.2
C16 C17 H17 126.2
Fe2 C17 H17 126.2
C14 C18 C17 108.64(17)
C14 C18 Fe2 69.27(10)
C17 C18 Fe2 69.57(11)
C14 C18 H18 125.7
C17 C18 H18 125.7
Fe2 C18 H18 125.7
O3 C19 Fe2 174.69(17)
O4 C20 Fe2 174.77(16)
N6 C21 N5 111.92(14)
N6 C21 H21A 109.2
N5 C21 H21A 109.2
N6 C21 H21B 109.2
N5 C21 H21B 109.2
H21A C21 H21B 107.9
N7 C22 N6 111.47(14)
N7 C22 H22A 109.3
N6 C22 H22A 109.3
N7 C22 H22B 109.3
N6 C22 H22B 109.3
H22A C22 H22B 108
N7 C23 N8 111.49(14)
N7 C23 H23A 109.3
N8 C23 H23A 109.3
N7 C23 H23B 109.3
N8 C23 H23B 109.3
H23A C23 H23B 108
N8 C24 N5 112.23(13)
N8 C24 H24A 109.2
N5 C24 H24A 109.2
N8 C24 H24B 109.2
N5 C24 H24B 109.2
H24A C24 H24B 107.9
N7 C25 N5 112.53(14)
N7 C25 H25A 109.1
N5 C25 H25A 109.1
N7 C25 H25B 109.1
N5 C25 H25B 109.1
H25A C25 H25B 107.8
N6 C26 N8 111.42(14)
N6 C26 H26A 109.3
N8 C26 H26A 109.3
N6 C26 H26B 109.3
N8 C26 H26B 109.3
H26A C26 H26B 108
F1A B1 F3A 96(2)
F1A B1 F4A 101.6(9)
F3A B1 F4A 116.1(7)
F1A B1 F2B 118.5(8)
F3A B1 F2B 110.5(10)
F4A B1 F2B 112.9(11)
F1A B1 F3B 121.9(14)
F4A B1 F3B 104.0(8)
F2B B1 F3B 97.6(10)
F1A B1 F2A 109.6(8)
F3A B1 F2A 115.0(6)
F4A B1 F2A 115.2(10)
F3B B1 F2A 105.0(7)
F1A B1 F4B 112.2(9)
F3A B1 F4B 121.6(11)
F2B B1 F4B 99.2(10)
F3B B1 F4B 104.1(10)
F2A B1 F4B 102.2(8)
F3A B1 F1B 107.8(14)
F4A B1 F1B 106.2(9)
F2B B1 F1B 102.2(7)
F3B B1 F1B 133.4(8)
F2A B1 F1B 93.2(6)
F4B B1 F1B 113.5(10)
F6 B2 F8 111.51(17)
F6 B2 F5 112.30(17)
F8 B2 F5 108.44(17)
F6 B2 F7 110.39(15)
F8 B2 F7 107.23(17)
F5 B2 F7 106.73(16)
C12 N1 C11 107.23(13)
C12 N1 C8 106.19(13)
C11 N1 C8 106.39(13)
C12 N1 Fe1 112.67(10)
C11 N1 Fe1 112.30(10)
C8 N1 Fe1 111.63(10)
C11 N2 C13 109.43(15)
C11 N2 C10 108.47(14)
C13 N2 C10 108.45(15)
C8 N3 C9 109.42(14)
C8 N3 C13 108.63(15)
C9 N3 C13 108.34(15)
C12 N4 C9 108.63(15)
C12 N4 C10 108.82(14)
C9 N4 C10 108.48(14)
C21 N5 C25 106.91(13)
C21 N5 C24 107.17(13)
C25 N5 C24 105.93(13)
C21 N5 Fe2 111.19(10)
C25 N5 Fe2 111.84(10)
C24 N5 Fe2 113.40(10)
C21 N6 C26 108.70(14)
C21 N6 C22 109.35(14)
C26 N6 C22 108.65(14)
C25 N7 C22 108.59(14)
C25 N7 C23 109.26(14)
C22 N7 C23 108.29(14)
C24 N8 C23 108.68(14)
C24 N8 C26 108.82(14)
C23 N8 C26 108.60(14)
C6 Fe1 C7 93.95(9)
C6 Fe1 N1 95.05(8)
C7 Fe1 N1 93.38(7)
C6 Fe1 C1 113.22(9)
C7 Fe1 C1 88.13(8)
N1 Fe1 C1 151.53(7)
C6 Fe1 C2 86.60(9)
C7 Fe1 C2 119.82(8)
N1 Fe1 C2 146.62(7)
C1 Fe1 C2 39.56(8)
C6 Fe1 C5 151.87(9)
C7 Fe1 C5 93.38(9)
N1 Fe1 C5 111.58(7)
C1 Fe1 C5 39.99(8)
C2 Fe1 C5 66.26(9)
C6 Fe1 C3 98.24(10)
C7 Fe1 C3 154.68(8)
N1 Fe1 C3 107.47(7)
C1 Fe1 C3 66.67(8)
C2 Fe1 C3 39.71(8)
C5 Fe1 C3 65.97(9)
C6 Fe1 C4 135.95(10)
C7 Fe1 C4 129.04(9)
N1 Fe1 C4 91.81(7)
C1 Fe1 C4 65.90(8)
C2 Fe1 C4 65.45(8)
C5 Fe1 C4 38.79(9)
C3 Fe1 C4 38.81(9)
C19 Fe2 C20 94.22(8)
C19 Fe2 N5 93.83(7)
C20 Fe2 N5 94.39(7)
C19 Fe2 C15 86.20(8)
C20 Fe2 C15 117.84(8)
N5 Fe2 C15 147.71(7)
C19 Fe2 C16 114.42(8)
C20 Fe2 C16 87.55(8)
N5 Fe2 C16 151.50(7)
C15 Fe2 C16 39.53(7)
C19 Fe2 C14 96.32(8)
C20 Fe2 C14 154.12(8)
N5 Fe2 C14 108.38(6)
C15 Fe2 C14 39.89(7)
C16 Fe2 C14 66.57(7)
C19 Fe2 C17 152.07(8)
C20 Fe2 C17 94.59(8)
N5 Fe2 C17 111.83(7)
C15 Fe2 C17 66.29(8)
C16 Fe2 C17 39.76(8)
C14 Fe2 C17 65.96(7)
C19 Fe2 C18 133.73(8)
C20 Fe2 C18 130.92(8)
N5 Fe2 C18 92.38(6)
C15 Fe2 C18 65.71(7)
C16 Fe2 C18 65.79(7)
C14 Fe2 C18 38.86(7)
C17 Fe2 C18 38.86(7)

loop_
_geom_bond_atom_site_label_1
_geom_bond_atom_site_label_2
_geom_bond_distance
C1 C2 1.413(3)
C1 C5 1.433(3)
C1 Fe1 2.087(2)
C1 H1 1
C2 C3 1.427(3)
C2 Fe1 2.0887(19)
C2 H2 1
C3 C4 1.411(3)
C3 Fe1 2.113(2)
C3 H3 1
C4 C5 1.408(3)
C4 Fe1 2.133(2)
C4 H4 1
C5 Fe1 2.104(2)
C5 H5 1
C6 O1 1.138(3)
C6 Fe1 1.788(2)
C7 O2 1.134(2)
C7 Fe1 1.7978(19)
C8 N3 1.452(2)
C8 N1 1.518(2)
C8 H8A 0.99
C8 H8B 0.99
C9 N3 1.466(3)
C9 N4 1.474(2)
C9 H9A 0.99
C9 H9B 0.99
C10 N2 1.474(2)
C10 N4 1.476(2)
C10 H10A 0.99
C10 H10B 0.99
C11 N2 1.454(2)
C11 N1 1.513(2)
C11 H11A 0.99
C11 H11B 0.99
C12 N4 1.458(2)
C12 N1 1.513(2)
C12 H12A 0.99
C12 H12B 0.99
C13 N3 1.472(2)
C13 N2 1.474(2)
C13 H13A 0.99
C13 H13B 0.99
C14 C18 1.414(3)
C14 C15 1.430(3)
C14 Fe2 2.1079(18)
C14 H14 1
C15 C16 1.410(3)
C15 Fe2 2.0838(18)
C15 H15 1
C16 C17 1.429(3)
C16 Fe2 2.0855(18)
C16 H16 1
C17 C18 1.416(3)
C17 Fe2 2.1157(18)
C17 H17 1
C18 Fe2 2.1418(18)
C18 H18 1
C19 O3 1.137(2)
C19 Fe2 1.7921(19)
C20 O4 1.133(2)
C20 Fe2 1.8016(18)
C21 N6 1.454(2)
C21 N5 1.513(2)
C21 H21A 0.99
C21 H21B 0.99
C22 N7 1.471(2)
C22 N6 1.477(2)
C22 H22A 0.99
C22 H22B 0.99
C23 N7 1.473(2)
C23 N8 1.473(2)
C23 H23A 0.99
C23 H23B 0.99
C24 N8 1.458(2)
C24 N5 1.519(2)
C24 H24A 0.99
C24 H24B 0.99
C25 N7 1.455(2)
C25 N5 1.516(2)
C25 H25A 0.99
C25 H25B 0.99
C26 N6 1.471(2)
C26 N8 1.477(2)
C26 H26A 0.99
C26 H26B 0.99
B1 F1A 1.303(11)
B1 F3A 1.328(8)
B1 F4A 1.326(16)
B1 F2B 1.357(11)
B1 F3B 1.377(10)
B1 F2A 1.436(7)
B1 F4B 1.460(17)
B1 F1B 1.483(12)
B2 F6 1.352(2)
B2 F8 1.383(2)
B2 F5 1.393(3)
B2 F7 1.411(2)
N1 Fe1 2.0459(15)
N5 Fe2 2.0490(14)

loop_
_geom_torsion_atom_site_label_1
_geom_torsion_atom_site_label_2
_geom_torsion_atom_site_label_3
_geom_torsion_atom_site_label_4
_geom_torsion
C5 C1 C2 C3 -0.5(2)
Fe1 C1 C2 C3 60.88(14)
C5 C1 C2 Fe1 -61.34(13)
C1 C2 C3 C4 1.4(2)
Fe1 C2 C3 C4 61.71(14)
C1 C2 C3 Fe1 -60.31(14)
C2 C3 C4 C5 -1.8(2)
Fe1 C3 C4 C5 58.52(14)
C2 C3 C4 Fe1 -60.33(14)
C3 C4 C5 C1 1.5(2)
Fe1 C4 C5 C1 60.24(14)
C3 C4 C5 Fe1 -58.71(15)
C2 C1 C5 C4 -0.6(2)
Fe1 C1 C5 C4 -61.75(14)
C2 C1 C5 Fe1 61.10(14)
C18 C14 C15 C16 1.3(2)
Fe2 C14 C15 C16 -60.70(13)
C18 C14 C15 Fe2 62.03(12)
C14 C15 C16 C17 -0.5(2)
Fe2 C15 C16 C17 -61.57(13)
C14 C15 C16 Fe2 61.11(13)
C15 C16 C17 C18 -0.6(2)
Fe2 C16 C17 C18 -61.48(13)
C15 C16 C17 Fe2 60.88(13)
C15 C14 C18 C17 -1.7(2)
Fe2 C14 C18 C17 58.57(13)
C15 C14 C18 Fe2 -60.29(12)
C16 C17 C18 C14 1.4(2)
Fe2 C17 C18 C14 -58.39(13)
C16 C17 C18 Fe2 59.83(13)
N4 C12 N1 C11 56.03(18)
N4 C12 N1 C8 -57.41(18)
N4 C12 N1 Fe1 -179.91(11)
N2 C11 N1 C12 -56.77(18)
N2 C11 N1 C8 56.53(18)
N2 C11 N1 Fe1 178.94(11)
N3 C8 N1 C12 56.63(18)
N3 C8 N1 C11 -57.39(18)
N3 C8 N1 Fe1 179.78(12)
N1 C11 N2 C13 -58.67(19)
N1 C11 N2 C10 59.46(19)
N3 C13 N2 C11 59.3(2)
N3 C13 N2 C10 -58.9(2)
N4 C10 N2 C11 -60.45(19)
N4 C10 N2 C13 58.31(19)
N1 C8 N3 C9 -58.50(19)
N1 C8 N3 C13 59.60(19)
N4 C9 N3 C8 58.99(19)
N4 C9 N3 C13 -59.29(19)
N2 C13 N3 C8 -59.4(2)
N2 C13 N3 C9 59.4(2)
N1 C12 N4 C9 59.75(18)
N1 C12 N4 C10 -58.17(19)
N3 C9 N4 C12 -59.39(19)
N3 C9 N4 C10 58.75(19)
N2 C10 N4 C12 59.85(19)
N2 C10 N4 C9 -58.16(19)
N6 C21 N5 C25 56.37(18)
N6 C21 N5 C24 -56.85(17)
N6 C21 N5 Fe2 178.70(11)
N7 C25 N5 C21 -56.97(18)
N7 C25 N5 C24 57.09(17)
N7 C25 N5 Fe2 -178.90(11)
N8 C24 N5 C21 56.10(18)
N8 C24 N5 C25 -57.77(17)
N8 C24 N5 Fe2 179.20(11)
N5 C21 N6 C26 59.81(18)
N5 C21 N6 C22 -58.66(18)
N8 C26 N6 C21 -60.71(18)
N8 C26 N6 C22 58.20(18)
N7 C22 N6 C21 59.69(19)
N7 C22 N6 C26 -58.81(19)
N5 C25 N7 C22 59.10(19)
N5 C25 N7 C23 -58.82(18)
N6 C22 N7 C25 -59.46(19)
N6 C22 N7 C23 59.07(18)
N8 C23 N7 C25 58.91(19)
N8 C23 N7 C22 -59.20(18)
N5 C24 N8 C23 59.99(18)
N5 C24 N8 C26 -58.10(18)
N7 C23 N8 C24 -59.41(18)
N7 C23 N8 C26 58.82(18)
N6 C26 N8 C24 59.87(18)
N6 C26 N8 C23 -58.28(19)
C12 N1 Fe1 C6 166.15(12)
C11 N1 Fe1 C6 -72.64(13)
C8 N1 Fe1 C6 46.76(13)
C12 N1 Fe1 C7 71.87(12)
C11 N1 Fe1 C7 -166.91(12)
C8 N1 Fe1 C7 -47.52(12)
C12 N1 Fe1 C1 -20.4(2)
C11 N1 Fe1 C1 100.77(17)
C8 N1 Fe1 C1 -139.84(15)
C12 N1 Fe1 C2 -102.37(16)
C11 N1 Fe1 C2 18.8(2)
C8 N1 Fe1 C2 138.24(15)
C12 N1 Fe1 C5 -23.11(14)
C11 N1 Fe1 C5 98.10(13)
C8 N1 Fe1 C5 -142.50(12)
C12 N1 Fe1 C3 -93.56(13)
C11 N1 Fe1 C3 27.65(14)
C8 N1 Fe1 C3 147.05(12)
C12 N1 Fe1 C4 -57.41(13)
C11 N1 Fe1 C4 63.80(13)
C8 N1 Fe1 C4 -176.80(13)
C2 C1 Fe1 C6 51.64(15)
C5 C1 Fe1 C6 168.99(13)
C2 C1 Fe1 C7 145.14(13)
C5 C1 Fe1 C7 -97.51(13)
C2 C1 Fe1 N1 -121.21(16)
C5 C1 Fe1 N1 -3.9(2)
C5 C1 Fe1 C2 117.35(18)
C2 C1 Fe1 C5 -117.35(18)
C2 C1 Fe1 C3 -37.49(13)
C5 C1 Fe1 C3 79.86(14)
C2 C1 Fe1 C4 -80.03(14)
C5 C1 Fe1 C4 37.32(13)
C1 C2 Fe1 C6 -133.79(14)
C3 C2 Fe1 C6 107.23(15)
C1 C2 Fe1 C7 -41.18(16)
C3 C2 Fe1 C7 -160.16(14)
C1 C2 Fe1 N1 132.19(14)
C3 C2 Fe1 N1 13.2(2)
C3 C2 Fe1 C1 -119.0(2)
C1 C2 Fe1 C5 38.58(13)
C3 C2 Fe1 C5 -80.39(15)
C1 C2 Fe1 C3 119.0(2)
C1 C2 Fe1 C4 81.25(14)
C3 C2 Fe1 C4 -37.72(14)
C4 C5 Fe1 C6 96.1(2)
C1 C5 Fe1 C6 -21.8(3)
C4 C5 Fe1 C7 -159.01(13)
C1 C5 Fe1 C7 83.04(13)
C4 C5 Fe1 N1 -64.02(13)
C1 C5 Fe1 N1 178.02(11)
C4 C5 Fe1 C1 117.95(18)
C4 C5 Fe1 C2 79.79(13)
C1 C5 Fe1 C2 -38.17(12)
C4 C5 Fe1 C3 36.18(12)
C1 C5 Fe1 C3 -81.77(13)
C1 C5 Fe1 C4 -117.95(18)
C4 C3 Fe1 C6 168.18(14)
C2 C3 Fe1 C6 -74.45(15)
C4 C3 Fe1 C7 -73.9(2)
C2 C3 Fe1 C7 43.5(3)
C4 C3 Fe1 N1 70.21(14)
C2 C3 Fe1 N1 -172.42(13)
C4 C3 Fe1 C1 -80.01(14)
C2 C3 Fe1 C1 37.36(14)
C4 C3 Fe1 C2 -117.4(2)
C4 C3 Fe1 C5 -36.17(13)
C2 C3 Fe1 C5 81.21(15)
C2 C3 Fe1 C4 117.4(2)
C5 C4 Fe1 C6 -137.60(15)
C3 C4 Fe1 C6 -16.95(19)
C5 C4 Fe1 C7 27.41(17)
C3 C4 Fe1 C7 148.06(13)
C5 C4 Fe1 N1 123.24(13)
C3 C4 Fe1 N1 -116.11(13)
C5 C4 Fe1 C1 -38.46(13)
C3 C4 Fe1 C1 82.19(14)
C5 C4 Fe1 C2 -82.06(14)
C3 C4 Fe1 C2 38.59(13)
C3 C4 Fe1 C5 120.65(18)
C5 C4 Fe1 C3 -120.65(18)
C21 N5 Fe2 C19 -66.78(12)
C25 N5 Fe2 C19 52.66(12)
C24 N5 Fe2 C19 172.37(12)
C21 N5 Fe2 C20 -161.31(12)
C25 N5 Fe2 C20 -41.87(12)
C24 N5 Fe2 C20 77.84(12)
C21 N5 Fe2 C15 22.16(18)
C25 N5 Fe2 C15 141.60(14)
C24 N5 Fe2 C15 -98.69(15)
C21 N5 Fe2 C16 105.75(16)
C25 N5 Fe2 C16 -134.81(15)
C24 N5 Fe2 C16 -15.1(2)
C21 N5 Fe2 C14 31.19(13)
C25 N5 Fe2 C14 150.62(11)
C24 N5 Fe2 C14 -89.67(12)
C21 N5 Fe2 C17 101.96(12)
C25 N5 Fe2 C17 -138.60(11)
C24 N5 Fe2 C17 -18.89(13)
C21 N5 Fe2 C18 67.34(12)
C25 N5 Fe2 C18 -173.22(12)
C24 N5 Fe2 C18 -53.51(12)
C16 C15 Fe2 C19 -137.02(13)
C14 C15 Fe2 C19 104.57(12)
C16 C15 Fe2 C20 -44.25(14)
C14 C15 Fe2 C20 -162.66(11)
C16 C15 Fe2 N5 131.83(13)
C14 C15 Fe2 N5 13.42(19)
C14 C15 Fe2 C16 -118.41(17)
C16 C15 Fe2 C14 118.41(17)
C16 C15 Fe2 C17 38.09(12)
C14 C15 Fe2 C17 -80.32(12)
C16 C15 Fe2 C18 80.80(12)
C14 C15 Fe2 C18 -37.61(11)
C15 C16 Fe2 C19 48.34(14)
C17 C16 Fe2 C19 166.30(11)
C15 C16 Fe2 C20 141.86(12)
C17 C16 Fe2 C20 -100.18(12)
C15 C16 Fe2 N5 -123.47(15)
C17 C16 Fe2 N5 -5.5(2)
C17 C16 Fe2 C15 117.96(16)
C15 C16 Fe2 C14 -37.94(11)
C17 C16 Fe2 C14 80.02(12)
C15 C16 Fe2 C17 -117.96(16)
C15 C16 Fe2 C18 -80.58(12)
C17 C16 Fe2 C18 37.38(11)
C18 C14 Fe2 C19 166.14(12)
C15 C14 Fe2 C19 -76.31(12)
C18 C14 Fe2 C20 -80.4(2)
C15 C14 Fe2 C20 37.1(2)
C18 C14 Fe2 N5 69.96(12)
C15 C14 Fe2 N5 -172.49(11)
C18 C14 Fe2 C15 -117.55(16)
C18 C14 Fe2 C16 -79.95(12)
C15 C14 Fe2 C16 37.59(11)
C18 C14 Fe2 C17 -36.35(11)
C15 C14 Fe2 C17 81.20(12)
C15 C14 Fe2 C18 117.55(16)
C18 C17 Fe2 C19 90.6(2)
C16 C17 Fe2 C19 -27.4(2)
C18 C17 Fe2 C20 -161.38(12)
C16 C17 Fe2 C20 80.58(12)
C18 C17 Fe2 N5 -64.79(12)
C16 C17 Fe2 N5 177.17(10)
C18 C17 Fe2 C15 80.16(12)
C16 C17 Fe2 C15 -37.88(11)
C18 C17 Fe2 C16 118.04(16)
C18 C17 Fe2 C14 36.36(11)
C16 C17 Fe2 C14 -81.68(12)
C16 C17 Fe2 C18 -118.04(16)
C14 C18 Fe2 C19 -19.24(16)
C17 C18 Fe2 C19 -139.60(13)
C14 C18 Fe2 C20 145.27(12)
C17 C18 Fe2 C20 24.91(15)
C14 C18 Fe2 N5 -116.84(11)
C17 C18 Fe2 N5 122.80(11)
C14 C18 Fe2 C15 38.60(11)
C17 C18 Fe2 C15 -81.77(12)
C14 C18 Fe2 C16 82.13(12)
C17 C18 Fe2 C16 -38.23(11)
C17 C18 Fe2 C14 -120.37(16)
C14 C18 Fe2 C17 120.37(16)
